data_4334455
loop_
_publ_author_name
'Matthew J. Ray'
'Rebecca A. M. Randall'
'Kasun S. Athukorala Arachchige'
'Alexandra M. Z. Slawin'
'Michael B\"uhl'
'Tomas Lebl'
'Petr Kilian'

_publ_section_title
;
 Synthetic, Structural, NMR, and Computational Study of a Geminally
 Bis(peri-substituted) Tridentate Phosphine and Its Chalcogenides and
 Transition-Metal Complexes
;
_journal_name_full 'Inorganic Chemistry'
_journal_page_first 4346
_journal_page_last 4359
_journal_paper_doi 10.1021/ic3024875
_journal_volume 52
_journal_year 2013
_chemical_formula_moiety 'C44 H54 Mo N O3 P3'
_chemical_formula_sum 'C44 H54 Mo N O3 P3'
_chemical_formula_weight 833.78
_space_group_IT_number 2
_symmetry_cell_setting triclinic
_symmetry_Int_Tables_number 2
_symmetry_space_group_name_Hall '-P 1'
_symmetry_space_group_name_H-M 'P -1'
_atom_sites_solution_hydrogens geom
_atom_sites_solution_primary direct
_atom_sites_solution_secondary difmap
_audit_creation_date 2012-08-09
_audit_creation_method 'by CrystalStructure 4.0'
_cell_angle_alpha 96.390(6)
_cell_angle_beta 90.902(5)
_cell_angle_gamma 100.702(5)
_cell_formula_units_Z 2
_cell_length_a 10.962(4)
_cell_length_b 11.985(4)
_cell_length_c 15.257(5)
_cell_measurement_temperature 93
_cell_measurement_theta_max 25.35
_cell_volume 1956.0(12)
_computing_cell_refinement 'CrystalClear-SM Expert 2.0 rc13'
_computing_data_collection 'CrystalClear-SM Expert 2.0 rc13 (Rigaku, 2009)'
_computing_data_reduction 'CrystalClear-SM Expert 2.0 rc13'
_computing_molecular_graphics 'CrystalStructure 4.0'
_computing_publication_material 'CrystalStructure 4.0 (Rigaku, 2010)'
_computing_structure_refinement 'SHELXL97 (Sheldrick, 2008)'
_computing_structure_solution 'DIRDIF99-PATTY (Gould, et al., 1999)'
_diffrn_ambient_temperature 93
_diffrn_detector_area_resol_mean 29.257
_diffrn_measured_fraction_theta_full 0.991
_diffrn_measured_fraction_theta_max 0.991
_diffrn_measurement_device_type 'Rigaku Saturn70'
_diffrn_measurement_method \w
_diffrn_radiation_type 'Mo K\a'
_diffrn_radiation_wavelength 0.71075
_diffrn_reflns_av_R_equivalents 0.0627
_diffrn_reflns_limit_h_max 13
_diffrn_reflns_limit_h_min -13
_diffrn_reflns_limit_k_max 14
_diffrn_reflns_limit_k_min -14
_diffrn_reflns_limit_l_max 18
_diffrn_reflns_limit_l_min -16
_diffrn_reflns_number 19925
_diffrn_reflns_theta_full 25.37
_diffrn_reflns_theta_max 25.37
_diffrn_standards_number 0
_exptl_absorpt_coefficient_mu 0.499
_exptl_absorpt_correction_T_max 1.000
_exptl_absorpt_correction_T_min 1.000
_exptl_absorpt_correction_type none
_exptl_crystal_colour yellow
_exptl_crystal_density_diffrn 1.415
_exptl_crystal_description prism
_exptl_crystal_F_000 872.00
_exptl_crystal_size_max 0.100
_exptl_crystal_size_mid 0.030
_exptl_crystal_size_min 0.030
_refine_diff_density_max 0.920
_refine_diff_density_min -0.650
_refine_ls_extinction_method none
_refine_ls_goodness_of_fit_ref 1.131
_refine_ls_hydrogen_treatment constr
_refine_ls_number_parameters 469
_refine_ls_number_reflns 7135
_refine_ls_number_restraints 0
_refine_ls_R_factor_gt 0.0655
_refine_ls_shift/su_max 0.004
_refine_ls_structure_factor_coef Fsqd
_refine_ls_weighting_details 'w = 1/[\s^2^(Fo^2^)+(0.0450P)^2^+4.6712P] where P=(Fo^2^+2Fc^2^)/3'
_refine_ls_weighting_scheme calc
_refine_ls_wR_factor_ref 0.1470
_reflns_number_gt 6471
_reflns_number_total 7135
_reflns_threshold_expression F^2^>2.0\s(F^2^)
_cod_data_source_file ic3024875_si_001_8.cif
_cod_data_source_block 8
_cod_original_cell_volume 1956.1(11)
_cod_database_code 4334455

loop_
_symmetry_equiv_pos_site_id
_symmetry_equiv_pos_as_xyz
1 +X,+Y,+Z
2 -X,-Y,-Z

loop_
_atom_site_label
_atom_site_type_symbol
_atom_site_fract_x
_atom_site_fract_y
_atom_site_fract_z
_atom_site_U_iso_or_equiv
_atom_site_adp_type
_atom_site_occupancy
_atom_site_symmetry_multiplicity
_atom_site_calc_flag
_atom_site_refinement_flags
Mo1 Mo 0.21714(4) 0.31485(3) 0.29418(3) 0.02712(14) Uani 1.0 2 d .
P1 P 0.43109(11) 0.29256(10) 0.25464(8) 0.0275(3) Uani 1.0 2 d .
P2 P 0.21923(13) 0.39409(12) 0.14725(9) 0.0376(4) Uani 1.0 2 d .
P3 P 0.17309(12) 0.09736(11) 0.25410(8) 0.0327(3) Uani 1.0 2 d .
O1 O -0.0561(4) 0.3362(4) 0.3412(3) 0.0421(9) Uani 1.0 2 d .
O2 O 0.2641(4) 0.5522(3) 0.4079(3) 0.0457(10) Uani 1.0 2 d .
O3 O 0.2633(4) 0.2618(3) 0.4864(3) 0.0366(8) Uani 1.0 2 d .
N1 N 0.9100(6) 0.7412(5) 0.3134(4) 0.0654(16) Uani 1.0 2 d .
C1 C 0.4568(5) 0.2475(5) 0.1364(3) 0.0339(11) Uani 1.0 2 d .
C2 C 0.5616(5) 0.1991(5) 0.1217(4) 0.0385(12) Uani 1.0 2 d .
C3 C 0.5942(6) 0.1504(5) 0.0384(4) 0.0468(14) Uani 1.0 2 d .
C4 C 0.5158(6) 0.1451(5) -0.0319(4) 0.0456(14) Uani 1.0 2 d .
C5 C 0.4088(5) 0.1938(5) -0.0200(4) 0.0453(14) Uani 1.0 2 d .
C6 C 0.3400(6) 0.1824(6) -0.1010(4) 0.0531(16) Uani 1.0 2 d .
C7 C 0.2401(6) 0.2312(6) -0.1054(4) 0.0593(18) Uani 1.0 2 d .
C8 C 0.2062(6) 0.2920(6) -0.0268(4) 0.0551(16) Uani 1.0 2 d .
C9 C 0.2676(5) 0.3025(5) 0.0541(4) 0.0420(13) Uani 1.0 2 d .
C10 C 0.3762(5) 0.2508(5) 0.0613(4) 0.0390(12) Uani 1.0 2 d .
C11 C 0.5232(6) 0.1004(6) -0.1276(4) 0.0550(17) Uani 1.0 2 d .
C12 C 0.4000(6) 0.1124(6) -0.1704(4) 0.0629(19) Uani 1.0 2 d .
C13 C 0.5456(5) 0.4294(4) 0.2830(4) 0.0365(12) Uani 1.0 2 d .
C14 C 0.5642(5) 0.4634(5) 0.3832(4) 0.0427(13) Uani 1.0 2 d .
C15 C 0.6670(5) 0.4506(5) 0.2332(4) 0.0442(14) Uani 1.0 2 d .
C16 C 0.3398(6) 0.5238(5) 0.1311(4) 0.0486(14) Uani 1.0 2 d .
C17 C 0.3595(7) 0.6216(5) 0.2054(5) 0.0601(18) Uani 1.0 2 d .
C18 C 0.3276(7) 0.5677(7) 0.0427(5) 0.073(2) Uani 1.0 2 d .
C19 C 0.0719(6) 0.4320(6) 0.1086(4) 0.0526(16) Uani 1.0 2 d .
C20 C -0.0362(6) 0.3308(7) 0.0996(4) 0.063(2) Uani 1.0 2 d .
C21 C 0.0389(7) 0.5302(6) 0.1714(5) 0.0661(19) Uani 1.0 2 d .
C22 C 0.4884(4) 0.1827(4) 0.3100(3) 0.0252(10) Uani 1.0 2 d .
C23 C 0.6133(5) 0.2066(4) 0.3369(3) 0.0295(11) Uani 1.0 2 d .
C24 C 0.6754(5) 0.1328(4) 0.3781(3) 0.0320(11) Uani 1.0 2 d .
C25 C 0.6109(5) 0.0282(4) 0.3905(3) 0.0273(10) Uani 1.0 2 d .
C26 C 0.4828(5) 0.0013(4) 0.3658(3) 0.0263(10) Uani 1.0 2 d .
C27 C 0.4314(5) -0.1092(4) 0.3885(4) 0.0330(11) Uani 1.0 2 d .
C28 C 0.3075(5) -0.1478(4) 0.3742(4) 0.0410(13) Uani 1.0 2 d .
C29 C 0.2373(5) -0.0786(4) 0.3377(4) 0.0425(14) Uani 1.0 2 d .
C30 C 0.2832(5) 0.0287(4) 0.3110(4) 0.0317(11) Uani 1.0 2 d .
C31 C 0.4147(4) 0.0749(4) 0.3271(3) 0.0255(10) Uani 1.0 2 d .
C32 C 0.6500(5) -0.0712(4) 0.4278(4) 0.0334(11) Uani 1.0 2 d .
C33 C 0.5303(5) -0.1636(4) 0.4261(4) 0.0347(12) Uani 1.0 2 d .
C34 C 0.1805(6) 0.0173(6) 0.1419(4) 0.0509(16) Uani 1.0 2 d .
C35 C 0.1058(7) 0.0552(9) 0.0738(5) 0.096(4) Uani 1.0 2 d .
C36 C 0.1461(7) -0.1125(6) 0.1352(5) 0.087(3) Uani 1.0 2 d .
C37 C 0.0177(5) 0.0276(5) 0.2914(4) 0.0375(12) Uani 1.0 2 d .
C38 C -0.0881(5) 0.0574(6) 0.2387(4) 0.0474(15) Uani 1.0 2 d .
C39 C 0.0053(5) 0.0564(5) 0.3910(4) 0.0391(12) Uani 1.0 2 d .
C40 C 0.0446(5) 0.3244(5) 0.3201(3) 0.0328(11) Uani 1.0 2 d .
C41 C 0.2516(5) 0.4684(5) 0.3588(4) 0.0344(12) Uani 1.0 2 d .
C42 C 0.2440(5) 0.2737(4) 0.4136(4) 0.0307(11) Uani 1.0 2 d .
C43 C 0.9326(6) 0.6864(5) 0.3657(4) 0.0471(14) Uani 1.0 2 d .
C44 C 0.9603(6) 0.6169(6) 0.4315(4) 0.0552(16) Uani 1.0 2 d .
H2 H 0.6154 0.1987 0.1710 0.0462 Uiso 1.0 2 calc R
H3 H 0.6694 0.1221 0.0321 0.0561 Uiso 1.0 2 calc R
H7 H 0.1934 0.2255 -0.1592 0.0712 Uiso 1.0 2 calc R
H8 H 0.1363 0.3279 -0.0303 0.0662 Uiso 1.0 2 calc R
H11A H 0.5328 0.0194 -0.1337 0.0659 Uiso 1.0 2 calc R
H11B H 0.5942 0.1460 -0.1549 0.0659 Uiso 1.0 2 calc R
H12A H 0.4145 0.1520 -0.2240 0.0755 Uiso 1.0 2 calc R
H12B H 0.3468 0.0365 -0.1870 0.0755 Uiso 1.0 2 calc R
H13 H 0.5011 0.4869 0.2642 0.0127 Uiso 1.0 2 calc R
H14A H 0.5993 0.5434 0.3947 0.0127 Uiso 1.0 2 calc R
H14B H 0.4856 0.4482 0.4106 0.0127 Uiso 1.0 2 calc R
H14C H 0.6194 0.4198 0.4068 0.0127 Uiso 1.0 2 calc R
H15A H 0.7237 0.4069 0.2547 0.0127 Uiso 1.0 2 calc R
H15B H 0.6496 0.4279 0.1713 0.0127 Uiso 1.0 2 calc R
H15C H 0.7036 0.5304 0.2426 0.0127 Uiso 1.0 2 calc R
H16 H 0.4186 0.4962 0.1293 0.0127 Uiso 1.0 2 calc R
H17A H 0.2900 0.6599 0.2060 0.0127 Uiso 1.0 2 calc R
H17B H 0.3671 0.5921 0.2608 0.0127 Uiso 1.0 2 calc R
H17C H 0.4340 0.6747 0.1963 0.0127 Uiso 1.0 2 calc R
H18A H 0.4019 0.6206 0.0328 0.0127 Uiso 1.0 2 calc R
H18B H 0.3152 0.5048 -0.0033 0.0127 Uiso 1.0 2 calc R
H18C H 0.2578 0.6058 0.0426 0.0127 Uiso 1.0 2 calc R
H19 H 0.0850 0.4584 0.0504 0.0127 Uiso 1.0 2 calc R
H20A H -0.1085 0.3536 0.0763 0.0127 Uiso 1.0 2 calc R
H20B H -0.0151 0.2696 0.0603 0.0127 Uiso 1.0 2 calc R
H20C H -0.0531 0.3055 0.1564 0.0127 Uiso 1.0 2 calc R
H21A H 0.0220 0.5052 0.2283 0.0127 Uiso 1.0 2 calc R
H21B H 0.1072 0.5938 0.1769 0.0127 Uiso 1.0 2 calc R
H21C H -0.0333 0.5532 0.1482 0.0127 Uiso 1.0 2 calc R
H23 H 0.6604 0.2785 0.3265 0.0354 Uiso 1.0 2 calc R
H24 H 0.7603 0.1556 0.3968 0.0385 Uiso 1.0 2 calc R
H28 H 0.2697 -0.2209 0.3890 0.0492 Uiso 1.0 2 calc R
H29 H 0.1504 -0.1064 0.3301 0.0510 Uiso 1.0 2 calc R
H32A H 0.6843 -0.0485 0.4889 0.0401 Uiso 1.0 2 calc R
H32B H 0.7138 -0.1002 0.3913 0.0401 Uiso 1.0 2 calc R
H33A H 0.5394 -0.2340 0.3883 0.0416 Uiso 1.0 2 calc R
H33B H 0.5105 -0.1829 0.4863 0.0416 Uiso 1.0 2 calc R
H34 H 0.2689 0.0357 0.1245 0.0610 Uiso 1.0 2 calc R
H35A H 0.0174 0.0316 0.0844 0.1150 Uiso 1.0 2 calc R
H35B H 0.1241 0.0205 0.0154 0.1150 Uiso 1.0 2 calc R
H35C H 0.1264 0.1386 0.0762 0.1150 Uiso 1.0 2 calc R
H36A H 0.1640 -0.1456 0.0762 0.1043 Uiso 1.0 2 calc R
H36B H 0.0574 -0.1353 0.1455 0.1043 Uiso 1.0 2 calc R
H36C H 0.1948 -0.1403 0.1796 0.1043 Uiso 1.0 2 calc R
H37 H 0.0124 -0.0570 0.2797 0.0450 Uiso 1.0 2 calc R
H38A H -0.0870 0.1397 0.2499 0.0568 Uiso 1.0 2 calc R
H38B H -0.1674 0.0152 0.2564 0.0568 Uiso 1.0 2 calc R
H38C H -0.0780 0.0365 0.1756 0.0568 Uiso 1.0 2 calc R
H39A H -0.0740 0.0145 0.4090 0.0469 Uiso 1.0 2 calc R
H39B H 0.0083 0.1388 0.4047 0.0469 Uiso 1.0 2 calc R
H39C H 0.0738 0.0345 0.4229 0.0469 Uiso 1.0 2 calc R
H44A H 0.8946 0.5490 0.4299 0.0663 Uiso 1.0 2 calc R
H44B H 0.9652 0.6610 0.4900 0.0663 Uiso 1.0 2 calc R
H44C H 1.0400 0.5935 0.4196 0.0663 Uiso 1.0 2 calc R

loop_
_atom_site_aniso_label
_atom_site_aniso_U_11
_atom_site_aniso_U_22
_atom_site_aniso_U_33
_atom_site_aniso_U_12
_atom_site_aniso_U_13
_atom_site_aniso_U_23
Mo1 0.0274(3) 0.0335(3) 0.0218(3) 0.01064(17) 0.00266(16) 0.00046(16)
P1 0.0281(7) 0.0313(7) 0.0246(7) 0.0086(5) 0.0047(5) 0.0041(5)
P2 0.0417(8) 0.0501(9) 0.0249(7) 0.0171(7) 0.0023(6) 0.0067(6)
P3 0.0282(7) 0.0385(7) 0.0288(7) 0.0053(6) 0.0048(6) -0.0059(6)
O1 0.034(2) 0.055(3) 0.040(3) 0.0170(18) 0.0065(17) 0.0016(18)
O2 0.053(3) 0.041(3) 0.042(3) 0.0144(18) -0.0021(18) -0.0066(18)
O3 0.045(2) 0.042(2) 0.026(2) 0.0165(17) 0.0020(16) 0.0042(16)
N1 0.083(5) 0.060(4) 0.051(4) -0.000(3) 0.002(3) 0.022(3)
C1 0.033(3) 0.040(3) 0.027(3) 0.005(3) 0.006(2) 0.000(3)
C2 0.043(3) 0.042(3) 0.033(3) 0.015(3) 0.010(3) 0.005(3)
C3 0.049(4) 0.051(4) 0.041(4) 0.014(3) 0.018(3) -0.000(3)
C4 0.049(4) 0.043(3) 0.041(4) 0.002(3) 0.019(3) -0.003(3)
C5 0.039(3) 0.058(4) 0.033(3) -0.003(3) 0.010(3) -0.004(3)
C6 0.041(4) 0.078(5) 0.032(4) -0.001(3) 0.008(3) -0.009(3)
C7 0.052(4) 0.099(6) 0.020(3) 0.001(4) 0.002(3) -0.004(3)
C8 0.045(4) 0.086(5) 0.033(4) 0.014(4) -0.002(3) -0.002(3)
C9 0.037(3) 0.061(4) 0.025(3) 0.006(3) 0.004(3) -0.001(3)
C10 0.031(3) 0.052(4) 0.031(3) 0.003(3) 0.007(3) 0.003(3)
C11 0.066(5) 0.054(4) 0.040(4) 0.004(3) 0.028(3) -0.009(3)
C12 0.057(4) 0.083(5) 0.033(4) -0.010(4) 0.014(3) -0.023(4)
C13 0.036(3) 0.030(3) 0.044(3) 0.007(3) 0.002(3) 0.007(3)
C14 0.037(3) 0.034(3) 0.052(4) 0.003(3) -0.010(3) -0.008(3)
C15 0.039(3) 0.039(3) 0.052(4) -0.006(3) -0.001(3) 0.013(3)
C16 0.057(4) 0.053(4) 0.038(4) 0.008(3) 0.003(3) 0.015(3)
C17 0.074(5) 0.039(4) 0.072(5) 0.016(3) 0.008(4) 0.020(3)
C18 0.083(6) 0.082(5) 0.052(5) -0.001(4) -0.005(4) 0.031(4)
C19 0.048(4) 0.084(5) 0.035(4) 0.029(4) 0.001(3) 0.017(3)
C20 0.039(4) 0.120(6) 0.035(4) 0.029(4) -0.006(3) 0.003(4)
C21 0.077(5) 0.080(5) 0.058(5) 0.049(4) 0.008(4) 0.023(4)
C22 0.023(3) 0.029(3) 0.024(3) 0.0083(19) 0.0076(19) 0.0007(19)
C23 0.030(3) 0.027(3) 0.032(3) 0.006(2) 0.009(2) 0.005(2)
C24 0.025(3) 0.041(3) 0.032(3) 0.009(2) 0.006(2) 0.004(3)
C25 0.031(3) 0.030(3) 0.024(3) 0.012(2) 0.014(2) 0.0037(19)
C26 0.033(3) 0.026(3) 0.019(3) 0.007(2) 0.0072(19) -0.0002(18)
C27 0.042(3) 0.028(3) 0.030(3) 0.013(3) 0.009(3) -0.003(2)
C28 0.042(3) 0.023(3) 0.055(4) 0.002(3) 0.013(3) -0.004(3)
C29 0.034(3) 0.030(3) 0.059(4) 0.002(3) 0.012(3) -0.008(3)
C30 0.031(3) 0.026(3) 0.037(3) 0.010(2) 0.010(3) -0.006(2)
C31 0.028(3) 0.026(3) 0.021(3) 0.0069(19) 0.0058(19) -0.0022(18)
C32 0.036(3) 0.036(3) 0.032(3) 0.015(3) 0.010(3) 0.006(3)
C33 0.045(3) 0.028(3) 0.034(3) 0.012(3) 0.014(3) 0.005(2)
C34 0.041(4) 0.066(4) 0.033(3) -0.010(3) 0.011(3) -0.016(3)
C35 0.061(5) 0.162(9) 0.040(4) -0.027(6) 0.008(4) -0.012(5)
C36 0.089(6) 0.078(5) 0.065(5) -0.029(5) 0.034(4) -0.049(4)
C37 0.027(3) 0.046(3) 0.037(3) 0.003(3) 0.006(3) 0.000(3)
C38 0.031(3) 0.065(4) 0.039(4) -0.003(3) 0.004(3) -0.002(3)
C39 0.034(3) 0.048(3) 0.037(3) 0.011(3) 0.012(3) 0.007(3)
C40 0.037(3) 0.041(3) 0.021(3) 0.012(3) -0.002(2) 0.000(2)
C41 0.033(3) 0.042(3) 0.032(3) 0.016(3) 0.003(3) 0.005(3)
C42 0.031(3) 0.029(3) 0.035(3) 0.013(2) 0.010(3) 0.001(2)
C43 0.049(4) 0.049(4) 0.041(4) 0.006(3) 0.007(3) 0.002(3)
C44 0.074(5) 0.060(4) 0.041(4) 0.036(4) 0.010(3) 0.008(3)

loop_
_atom_type_symbol
_atom_type_description
_atom_type_scat_dispersion_real
_atom_type_scat_dispersion_imag
_atom_type_scat_source
C C 0.0033 0.0016
;
International Tables for Crystallography
(1992, Vol. C, Tables 4.2.6.8 and 6.1.1.4)
;
H H 0.0000 0.0000
;
International Tables for Crystallography
(1992, Vol. C, Table 6.1.1.4)
;
Mo Mo -1.6832 0.6857
;
International Tables for Crystallography
(1992, Vol. C, Tables 4.2.6.8 and 6.1.1.4)
;
O O 0.0106 0.0060
;
International Tables for Crystallography
(1992, Vol. C, Tables 4.2.6.8 and 6.1.1.4)
;
P P 0.1023 0.0942
;
International Tables for Crystallography
(1992, Vol. C, Tables 4.2.6.8 and 6.1.1.4)
;
N N 0.0061 0.0033
;
International Tables for Crystallography
(1992, Vol. C, Tables 4.2.6.8 and 6.1.1.4)
;

loop_
_geom_angle_atom_site_label_1
_geom_angle_atom_site_label_2
_geom_angle_atom_site_label_3
_geom_angle
_geom_angle_publ_flag
P1 Mo1 P2 82.50(5) yes
P1 Mo1 P3 82.16(5) yes
P1 Mo1 C40 176.50(14) yes
P1 Mo1 C41 100.23(15) yes
P1 Mo1 C42 91.08(15) yes
P2 Mo1 P3 104.49(5) yes
P2 Mo1 C40 96.57(15) yes
P2 Mo1 C41 91.84(16) yes
P2 Mo1 C42 169.50(13) yes
P3 Mo1 C40 94.83(15) yes
P3 Mo1 C41 163.66(16) yes
P3 Mo1 C42 82.73(14) yes
C40 Mo1 C41 83.2(2) yes
C40 Mo1 C42 90.3(2) yes
C41 Mo1 C42 81.1(2) yes
Mo1 P1 C1 117.25(17) yes
Mo1 P1 C13 111.58(18) yes
Mo1 P1 C22 113.62(15) yes
C1 P1 C13 104.6(3) yes
C1 P1 C22 101.8(3) yes
C13 P1 C22 106.9(3) yes
Mo1 P2 C9 114.9(2) yes
Mo1 P2 C16 118.57(19) yes
Mo1 P2 C19 116.7(2) yes
C9 P2 C16 94.8(3) yes
C9 P2 C19 105.6(3) yes
C16 P2 C19 103.3(3) yes
Mo1 P3 C30 111.86(14) yes
Mo1 P3 C34 126.9(2) yes
Mo1 P3 C37 112.59(18) yes
C30 P3 C34 96.7(3) yes
C30 P3 C37 103.4(3) yes
C34 P3 C37 102.2(3) yes
P1 C1 C2 114.9(4) yes
P1 C1 C10 127.1(4) yes
C2 C1 C10 117.9(5) yes
C1 C2 C3 124.8(5) yes
C2 C3 C4 118.4(6) yes
C3 C4 C5 118.6(6) yes
C3 C4 C11 131.5(6) yes
C5 C4 C11 109.8(5) yes
C4 C5 C6 110.4(5) yes
C4 C5 C10 125.1(5) yes
C6 C5 C10 124.4(6) yes
C5 C6 C7 119.7(6) yes
C5 C6 C12 108.9(6) yes
C7 C6 C12 131.3(6) yes
C6 C7 C8 117.8(6) yes
C7 C8 C9 124.7(7) yes
P2 C9 C8 119.1(5) yes
P2 C9 C10 121.6(4) yes
C8 C9 C10 119.0(5) yes
C1 C10 C5 114.9(5) yes
C1 C10 C9 130.9(5) yes
C5 C10 C9 114.2(5) yes
C4 C11 C12 104.7(5) yes
C6 C12 C11 105.1(5) yes
P1 C13 C14 112.4(4) yes
P1 C13 C15 119.7(4) yes
C14 C13 C15 113.3(4) yes
P2 C16 C17 116.8(5) yes
P2 C16 C18 114.0(4) yes
C17 C16 C18 110.7(6) yes
P2 C19 C20 112.7(5) yes
P2 C19 C21 110.3(4) yes
C20 C19 C21 109.8(5) yes
P1 C22 C23 116.5(4) yes
P1 C22 C31 125.3(4) yes
C23 C22 C31 118.2(5) yes
C22 C23 C24 125.2(5) yes
C23 C24 C25 118.2(5) yes
C24 C25 C26 118.4(5) yes
C24 C25 C32 131.6(5) yes
C26 C25 C32 110.1(4) yes
C25 C26 C27 109.4(5) yes
C25 C26 C31 125.4(4) yes
C27 C26 C31 125.1(4) yes
C26 C27 C28 118.2(5) yes
C26 C27 C33 110.8(4) yes
C28 C27 C33 131.0(5) yes
C27 C28 C29 118.7(5) yes
C28 C29 C30 125.7(5) yes
P3 C30 C29 117.2(4) yes
P3 C30 C31 125.2(4) yes
C29 C30 C31 117.6(5) yes
C22 C31 C26 114.5(4) yes
C22 C31 C30 130.9(5) yes
C26 C31 C30 114.7(4) yes
C25 C32 C33 105.4(4) yes
C27 C33 C32 104.2(4) yes
P3 C34 C35 113.0(5) yes
P3 C34 C36 116.5(5) yes
C35 C34 C36 107.6(6) yes
P3 C37 C38 111.4(4) yes
P3 C37 C39 111.5(3) yes
C38 C37 C39 111.7(5) yes
Mo1 C40 O1 174.8(4) yes
Mo1 C41 O2 169.8(5) yes
Mo1 C42 O3 172.7(4) yes
N1 C43 C44 179.6(7) yes
C1 C2 H2 117.585 no
C3 C2 H2 117.579 no
C2 C3 H3 120.793 no
C4 C3 H3 120.790 no
C6 C7 H7 121.092 no
C8 C7 H7 121.086 no
C7 C8 H8 117.659 no
C9 C8 H8 117.652 no
C4 C11 H11A 110.804 no
C4 C11 H11B 110.812 no
C12 C11 H11A 110.807 no
C12 C11 H11B 110.810 no
H11A C11 H11B 108.873 no
C6 C12 H12A 110.717 no
C6 C12 H12B 110.714 no
C11 C12 H12A 110.716 no
C11 C12 H12B 110.715 no
H12A C12 H12B 108.815 no
P1 C13 H13 102.911 no
C14 C13 H13 102.911 no
C15 C13 H13 102.910 no
C13 C14 H14A 109.500 no
C13 C14 H14B 109.500 no
C13 C14 H14C 109.500 no
H14A C14 H14B 109.442 no
H14A C14 H14C 109.442 no
H14B C14 H14C 109.443 no
C13 C15 H15A 109.500 no
C13 C15 H15B 109.500 no
C13 C15 H15C 109.500 no
H15A C15 H15B 109.442 no
H15A C15 H15C 109.443 no
H15B C15 H15C 109.442 no
P2 C16 H16 104.641 no
C17 C16 H16 104.642 no
C18 C16 H16 104.641 no
C16 C17 H17A 109.500 no
C16 C17 H17B 109.500 no
C16 C17 H17C 109.500 no
H17A C17 H17B 109.442 no
H17A C17 H17C 109.443 no
H17B C17 H17C 109.442 no
C16 C18 H18A 109.500 no
C16 C18 H18B 109.500 no
C16 C18 H18C 109.500 no
H18A C18 H18B 109.442 no
H18A C18 H18C 109.442 no
H18B C18 H18C 109.443 no
P2 C19 H19 107.981 no
C20 C19 H19 107.982 no
C21 C19 H19 107.981 no
C19 C20 H20A 109.500 no
C19 C20 H20B 109.500 no
C19 C20 H20C 109.500 no
H20A C20 H20B 109.442 no
H20A C20 H20C 109.442 no
H20B C20 H20C 109.443 no
C19 C21 H21A 109.500 no
C19 C21 H21B 109.500 no
C19 C21 H21C 109.500 no
H21A C21 H21B 109.442 no
H21A C21 H21C 109.443 no
H21B C21 H21C 109.442 no
C22 C23 H23 117.414 no
C24 C23 H23 117.407 no
C23 C24 H24 120.888 no
C25 C24 H24 120.878 no
C27 C28 H28 120.645 no
C29 C28 H28 120.644 no
C28 C29 H29 117.157 no
C30 C29 H29 117.162 no
C25 C32 H32A 110.670 no
C25 C32 H32B 110.658 no
C33 C32 H32A 110.667 no
C33 C32 H32B 110.654 no
H32A C32 H32B 108.780 no
C27 C33 H33A 110.921 no
C27 C33 H33B 110.916 no
C32 C33 H33A 110.914 no
C32 C33 H33B 110.909 no
H33A C33 H33B 108.936 no
P3 C34 H34 106.364 no
C35 C34 H34 106.362 no
C36 C34 H34 106.371 no
C34 C35 H35A 109.476 no
C34 C35 H35B 109.470 no
C34 C35 H35C 109.479 no
H35A C35 H35B 109.463 no
H35A C35 H35C 109.471 no
H35B C35 H35C 109.468 no
C34 C36 H36A 109.470 no
C34 C36 H36B 109.466 no
C34 C36 H36C 109.470 no
H36A C36 H36B 109.467 no
H36A C36 H36C 109.475 no
H36B C36 H36C 109.479 no
P3 C37 H37 107.301 no
C38 C37 H37 107.308 no
C39 C37 H37 107.311 no
C37 C38 H38A 109.470 no
C37 C38 H38B 109.465 no
C37 C38 H38C 109.474 no
H38A C38 H38B 109.475 no
H38A C38 H38C 109.475 no
H38B C38 H38C 109.468 no
C37 C39 H39A 109.464 no
C37 C39 H39B 109.474 no
C37 C39 H39C 109.467 no
H39A C39 H39B 109.475 no
H39A C39 H39C 109.472 no
H39B C39 H39C 109.475 no
C43 C44 H44A 109.475 no
C43 C44 H44B 109.474 no
C43 C44 H44C 109.478 no
H44A C44 H44B 109.468 no
H44A C44 H44C 109.469 no
H44B C44 H44C 109.464 no

loop_
_geom_bond_atom_site_label_1
_geom_bond_atom_site_label_2
_geom_bond_distance
_geom_bond_publ_flag
Mo1 P1 2.4855(15) yes
Mo1 P2 2.5289(17) yes
Mo1 P3 2.5633(16) yes
Mo1 C40 1.960(6) yes
Mo1 C41 1.956(5) yes
Mo1 C42 1.972(6) yes
P1 C1 1.866(5) yes
P1 C13 1.874(5) yes
P1 C22 1.839(5) yes
P2 C9 1.843(6) yes
P2 C16 1.886(6) yes
P2 C19 1.861(7) yes
P3 C30 1.839(6) yes
P3 C34 1.878(6) yes
P3 C37 1.879(5) yes
O1 C40 1.184(7) yes
O2 C41 1.169(6) yes
O3 C42 1.157(7) yes
N1 C43 1.140(9) yes
C1 C2 1.390(8) yes
C1 C10 1.445(8) yes
C2 C3 1.418(8) yes
C3 C4 1.352(9) yes
C4 C5 1.409(9) yes
C4 C11 1.507(8) yes
C5 C6 1.417(8) yes
C5 C10 1.432(8) yes
C6 C7 1.338(10) yes
C6 C12 1.513(9) yes
C7 C8 1.424(9) yes
C8 C9 1.378(8) yes
C9 C10 1.448(9) yes
C11 C12 1.529(10) yes
C13 C14 1.538(8) yes
C13 C15 1.536(8) yes
C16 C17 1.519(8) yes
C16 C18 1.514(10) yes
C19 C20 1.522(9) yes
C19 C21 1.533(10) yes
C22 C23 1.392(7) yes
C22 C31 1.443(6) yes
C23 C24 1.406(8) yes
C24 C25 1.354(7) yes
C25 C26 1.417(7) yes
C25 C32 1.503(8) yes
C26 C27 1.422(7) yes
C26 C31 1.425(7) yes
C27 C28 1.357(7) yes
C27 C33 1.501(8) yes
C28 C29 1.386(8) yes
C29 C30 1.398(7) yes
C30 C31 1.451(7) yes
C32 C33 1.549(7) yes
C34 C35 1.474(11) yes
C34 C36 1.523(10) yes
C37 C38 1.519(8) yes
C37 C39 1.534(7) yes
C43 C44 1.437(10) yes
C2 H2 0.950 no
C3 H3 0.950 no
C7 H7 0.950 no
C8 H8 0.950 no
C11 H11A 0.990 no
C11 H11B 0.990 no
C12 H12A 0.990 no
C12 H12B 0.990 no
C13 H13 0.980 no
C14 H14A 0.960 no
C14 H14B 0.960 no
C14 H14C 0.960 no
C15 H15A 0.960 no
C15 H15B 0.960 no
C15 H15C 0.960 no
C16 H16 0.980 no
C17 H17A 0.960 no
C17 H17B 0.960 no
C17 H17C 0.960 no
C18 H18A 0.960 no
C18 H18B 0.960 no
C18 H18C 0.960 no
C19 H19 0.980 no
C20 H20A 0.960 no
C20 H20B 0.960 no
C20 H20C 0.960 no
C21 H21A 0.960 no
C21 H21B 0.960 no
C21 H21C 0.960 no
C23 H23 0.950 no
C24 H24 0.950 no
C28 H28 0.950 no
C29 H29 0.950 no
C32 H32A 0.990 no
C32 H32B 0.990 no
C33 H33A 0.990 no
C33 H33B 0.990 no
C34 H34 1.000 no
C35 H35A 0.980 no
C35 H35B 0.980 no
C35 H35C 0.980 no
C36 H36A 0.980 no
C36 H36B 0.980 no
C36 H36C 0.980 no
C37 H37 1.000 no
C38 H38A 0.980 no
C38 H38B 0.980 no
C38 H38C 0.980 no
C39 H39A 0.980 no
C39 H39B 0.980 no
C39 H39C 0.980 no
C44 H44A 0.980 no
C44 H44B 0.980 no
C44 H44C 0.980 no

loop_
_geom_contact_atom_site_label_1
_geom_contact_atom_site_label_2
_geom_contact_distance
_geom_contact_publ_flag
_geom_contact_site_symmetry_2
P1 C9 3.546(6) no .
P1 C30 3.481(5) no .
P2 C1 3.398(6) no .
P3 C22 3.481(5) no .
O1 C38 3.482(7) no .
O1 C41 3.442(6) no .
O2 C17 3.418(8) no .
O2 C40 3.418(6) no .
O2 C42 3.315(7) no .
O3 C39 3.559(6) no .
O3 C41 3.335(7) no .
C1 C4 2.857(8) no .
C1 C15 3.228(7) no .
C2 C5 2.702(8) no .
C2 C13 3.519(7) no .
C2 C15 3.289(7) no .
C2 C22 3.013(7) no .
C2 C23 3.312(7) no .
C3 C6 3.581(9) no .
C3 C10 2.879(9) no .
C4 C7 3.572(10) no .
C5 C8 2.706(10) no .
C6 C9 2.833(8) no .
C7 C10 2.892(8) no .
C8 C16 3.542(8) no .
C8 C18 3.370(10) no .
C8 C19 3.081(9) no .
C8 C20 3.379(9) no .
C8 C35 3.389(12) no .
C9 C18 3.149(10) no .
C9 C20 3.483(9) no .
C9 C35 3.208(11) no .
C10 C16 3.423(9) no .
C10 C34 3.546(8) no .
C10 C35 3.443(9) no .
C13 C23 3.092(8) no .
C13 C41 3.536(8) no .
C14 C22 3.370(7) no .
C14 C23 3.226(8) no .
C14 C41 3.454(8) no .
C15 C23 3.438(8) no .
C16 C21 3.378(10) no .
C17 C21 3.494(10) no .
C17 C41 3.238(9) no .
C18 C19 3.205(10) no .
C20 C40 3.478(8) no .
C21 C40 3.541(9) no .
C22 C25 2.849(7) no .
C22 C42 3.421(7) no .
C23 C26 2.693(7) no .
C24 C27 3.581(7) no .
C24 C31 2.886(7) no .
C25 C28 3.581(7) no .
C26 C29 2.694(7) no .
C27 C30 2.854(8) no .
C28 C31 2.883(7) no .
C29 C34 3.406(9) no .
C29 C36 3.190(10) no .
C29 C37 3.032(8) no .
C29 C39 3.323(8) no .
C30 C36 3.200(8) no .
C30 C39 3.358(8) no .
C30 C42 3.274(7) no .
C31 C42 3.458(7) no .
C34 C38 3.403(8) no .
C35 C37 3.506(9) no .
C35 C38 3.320(9) no .
C36 C37 3.252(9) no .
C37 C40 3.491(8) no .
C38 C40 3.350(8) no .
C39 C40 3.456(8) no .
C39 C42 3.314(7) no .
O1 C24 3.553(6) no 1_455
O1 C44 3.462(8) no 1_455
O1 C44 3.560(7) no 2_666
O2 C44 3.572(8) no 1_455
O3 C32 3.044(7) no 2_656
O3 C33 3.087(7) no 2_656
O3 C43 3.229(7) no 2_666
O3 C44 3.272(8) no 2_666
N1 C37 3.473(8) no 1_665
C2 C11 3.549(8) no 2_655
C3 C4 3.513(8) no 2_655
C3 C11 3.475(9) no 2_655
C4 C3 3.513(8) no 2_655
C4 C18 3.572(9) no 2_665
C11 C2 3.549(8) no 2_655
C11 C3 3.475(9) no 2_655
C12 C25 3.575(8) no 2_655
C12 C26 3.501(8) no 2_655
C18 C4 3.572(9) no 2_665
C24 O1 3.553(6) no 1_655
C24 C38 3.562(8) no 1_655
C25 C12 3.575(8) no 2_655
C25 C27 3.466(7) no 2_656
C25 C33 3.594(7) no 2_656
C26 C12 3.501(8) no 2_655
C26 C32 3.570(7) no 2_656
C26 C33 3.554(7) no 2_656
C27 C25 3.466(7) no 2_656
C27 C32 3.575(7) no 2_656
C32 O3 3.044(7) no 2_656
C32 C26 3.570(7) no 2_656
C32 C27 3.575(7) no 2_656
C33 O3 3.087(7) no 2_656
C33 C25 3.594(7) no 2_656
C33 C26 3.554(7) no 2_656
C35 C35 3.199(10) no 2_555
C37 N1 3.473(8) no 1_445
C38 C24 3.562(8) no 1_455
C42 C44 3.589(9) no 2_666
C43 O3 3.229(7) no 2_666
C44 O1 3.462(8) no 1_655
C44 O1 3.560(7) no 2_666
C44 O2 3.572(8) no 1_655
C44 O3 3.272(8) no 2_666
C44 C42 3.589(9) no 2_666
Mo1 H13 3.4676 no .
Mo1 H14B 3.4386 no .
Mo1 H17B 3.5180 no .
Mo1 H20C 3.5831 no .
Mo1 H39B 3.4146 no .
P1 H2 2.7529 no .
P1 H14B 2.8375 no .
P1 H14C 3.1422 no .
P1 H15A 3.2458 no .
P1 H15B 3.0165 no .
P1 H16 3.2852 no .
P1 H23 2.7683 no .
P2 H8 2.8238 no .
P2 H13 3.4753 no .
P2 H17A 3.1592 no .
P2 H17B 2.9707 no .
P2 H18B 2.8945 no .
P2 H18C 3.1132 no .
P2 H20B 2.9357 no .
P2 H20C 2.9885 no .
P2 H21A 2.9601 no .
P2 H21B 2.8824 no .
P2 H35C 3.1068 no .
P3 H29 2.7898 no .
P3 H35A 3.0245 no .
P3 H35C 2.8668 no .
P3 H36B 3.1178 no .
P3 H36C 3.0003 no .
P3 H38A 2.9878 no .
P3 H38C 2.9157 no .
P3 H39B 3.0001 no .
P3 H39C 2.9330 no .
O1 H20C 2.8035 no .
O1 H21A 2.8242 no .
O1 H38A 2.5613 no .
O1 H39B 2.8548 no .
O2 H13 3.5663 no .
O2 H14B 2.9285 no .
O2 H17A 3.4653 no .
O2 H17B 2.5803 no .
O3 H14B 3.3024 no .
O3 H39B 3.0822 no .
O3 H39C 3.1507 no .
N1 H44A 3.0447 no .
N1 H44B 3.0475 no .
N1 H44C 3.0490 no .
C1 H3 3.3334 no .
C1 H13 3.2364 no .
C1 H15A 3.5288 no .
C1 H15B 2.7262 no .
C1 H16 3.0998 no .
C1 H23 3.5747 no .
C1 H34 2.9441 no .
C2 H15A 3.2546 no .
C2 H15B 2.7479 no .
C2 H23 3.2702 no .
C2 H34 3.4391 no .
C3 H11A 2.9062 no .
C3 H11B 2.9433 no .
C4 H2 3.2221 no .
C4 H12A 3.1330 no .
C4 H12B 3.0011 no .
C5 H3 3.2438 no .
C5 H7 3.2538 no .
C5 H11A 3.0898 no .
C5 H11B 2.9988 no .
C5 H12A 3.1003 no .
C5 H12B 2.9844 no .
C5 H34 3.2810 no .
C5 H35B 3.4988 no .
C5 H35C 3.4319 no .
C6 H8 3.2085 no .
C6 H11A 3.1439 no .
C6 H11B 3.0122 no .
C6 H35B 3.4228 no .
C7 H12A 2.8691 no .
C7 H12B 2.9633 no .
C7 H18B 3.4168 no .
C7 H35B 3.3630 no .
C7 H35C 3.2778 no .
C8 H18B 2.5904 no .
C8 H19 2.7644 no .
C8 H20B 2.7684 no .
C8 H35B 3.3485 no .
C8 H35C 2.5895 no .
C9 H7 3.3272 no .
C9 H16 2.7138 no .
C9 H18B 2.6328 no .
C9 H19 2.9853 no .
C9 H20B 3.0556 no .
C9 H34 3.4883 no .
C9 H35B 3.4356 no .
C9 H35C 2.3248 no .
C10 H2 3.2820 no .
C10 H8 3.2861 no .
C10 H16 2.9566 no .
C10 H18B 3.4765 no .
C10 H34 2.9033 no .
C10 H35B 3.5248 no .
C10 H35C 2.8424 no .
C11 H3 2.8554 no .
C12 H7 2.8463 no .
C13 H2 3.3040 no .
C13 H16 2.9683 no .
C13 H17B 3.0487 no .
C13 H23 2.5258 no .
C14 H15A 2.7591 no .
C14 H15B 3.3835 no .
C14 H15C 2.7591 no .
C14 H17B 3.5059 no .
C14 H23 2.6907 no .
C15 H2 3.0078 no .
C15 H14A 2.7596 no .
C15 H14B 3.3831 no .
C15 H14C 2.7595 no .
C15 H16 3.2920 no .
C15 H23 2.6246 no .
C16 H13 2.7972 no .
C16 H19 2.9660 no .
C16 H21B 2.9004 no .
C17 H13 2.6517 no .
C17 H18A 2.6793 no .
C17 H18B 3.3221 no .
C17 H18C 2.6793 no .
C17 H21B 2.7451 no .
C18 H8 3.2981 no .
C18 H17A 2.6807 no .
C18 H17B 3.3210 no .
C18 H17C 2.6807 no .
C18 H19 2.7482 no .
C18 H21B 3.2269 no .
C19 H8 2.5170 no .
C19 H17A 3.4562 no .
C19 H18B 3.2251 no .
C19 H18C 2.9095 no .
C20 H8 2.7623 no .
C20 H21A 2.6800 no .
C20 H21B 3.3272 no .
C20 H21C 2.6800 no .
C20 H35C 3.1580 no .
C20 H38A 3.3996 no .
C21 H17A 2.9078 no .
C21 H18C 3.1907 no .
C21 H20A 2.6773 no .
C21 H20B 3.3294 no .
C21 H20C 2.6773 no .
C22 H2 2.5602 no .
C22 H14B 3.3818 no .
C22 H14C 3.1320 no .
C22 H15A 3.5482 no .
C22 H24 3.3284 no .
C23 H2 2.5219 no .
C23 H14B 3.5277 no .
C23 H14C 2.6464 no .
C23 H15A 2.9051 no .
C24 H2 3.4243 no .
C24 H14C 3.5867 no .
C24 H32A 2.9114 no .
C24 H32B 2.9278 no .
C25 H23 3.2113 no .
C25 H33A 3.0909 no .
C25 H33B 3.0966 no .
C26 H24 3.2513 no .
C26 H28 3.2558 no .
C26 H32A 3.0618 no .
C26 H32B 3.0438 no .
C26 H33A 3.0520 no .
C26 H33B 3.0788 no .
C27 H29 3.2014 no .
C27 H32A 3.0714 no .
C27 H32B 3.0770 no .
C28 H33A 2.9300 no .
C28 H33B 2.9050 no .
C28 H36C 3.2146 no .
C29 H36B 3.4391 no .
C29 H36C 2.4530 no .
C29 H37 2.6735 no .
C29 H39C 2.7057 no .
C30 H28 3.3198 no .
C30 H34 2.8585 no .
C30 H36C 2.7143 no .
C30 H37 2.9679 no .
C30 H39C 2.8881 no .
C31 H2 3.5285 no .
C31 H23 3.2833 no .
C31 H29 3.2872 no .
C31 H34 3.4006 no .
C32 H24 2.8563 no .
C33 H28 2.8441 no .
C34 H29 3.3682 no .
C34 H37 2.9218 no .
C34 H38C 2.9343 no .
C35 H20B 3.1270 no .
C35 H36A 2.6050 no .
C35 H36B 2.6099 no .
C35 H36C 3.2697 no .
C35 H38C 2.5563 no .
C36 H29 2.9648 no .
C36 H35A 2.5976 no .
C36 H35B 2.5921 no .
C36 H35C 3.2797 no .
C36 H37 2.7548 no .
C36 H38C 3.3230 no .
C37 H29 2.4685 no .
C37 H35A 3.1645 no .
C37 H36B 2.8872 no .
C37 H36C 3.3939 no .
C38 H20C 3.3146 no .
C38 H35A 2.6510 no .
C38 H35C 3.5335 no .
C38 H36B 3.2562 no .
C38 H39A 2.7131 no .
C38 H39B 2.7325 no .
C38 H39C 3.3653 no .
C39 H29 2.8279 no .
C39 H38A 2.7273 no .
C39 H38B 2.7112 no .
C39 H38C 3.3683 no .
C40 H20C 2.6708 no .
C40 H21A 2.7533 no .
C40 H38A 2.5220 no .
C40 H39B 2.6648 no .
C41 H13 3.0960 no .
C41 H14B 2.7334 no .
C41 H17A 3.4262 no .
C41 H17B 2.4273 no .
C41 H21A 3.3074 no .
C42 H14B 3.0595 no .
C42 H39B 2.7743 no .
C42 H39C 3.1352 no .
H2 H3 2.3450 no .
H2 H15A 2.7215 no .
H2 H15B 2.7017 no .
H2 H23 2.4633 no .
H3 H11A 2.9427 no .
H3 H11B 3.0159 no .
H7 H8 2.3554 no .
H7 H12A 2.8820 no .
H7 H12B 3.0609 no .
H8 H18B 2.5975 no .
H8 H18C 3.4035 no .
H8 H19 2.0494 no .
H8 H20A 3.2054 no .
H8 H20B 2.2386 no .
H8 H20C 3.5569 no .
H8 H35C 2.9220 no .
H11A H12A 2.7021 no .
H11A H12B 2.2360 no .
H11B H12A 2.2362 no .
H11B H12B 2.7943 no .
H13 H14A 2.2240 no .
H13 H14B 2.3337 no .
H13 H14C 2.7844 no .
H13 H15A 2.7828 no .
H13 H15B 2.3318 no .
H13 H15C 2.2219 no .
H13 H16 2.2580 no .
H13 H17A 3.5459 no .
H13 H17B 2.1100 no .
H13 H17C 2.7914 no .
H13 H23 3.5055 no .
H14A H15A 3.0410 no .
H14A H15C 2.6059 no .
H14A H17B 3.4137 no .
H14A H23 3.4188 no .
H14B H17B 3.3914 no .
H14B H23 3.2253 no .
H14C H15A 2.6059 no .
H14C H15C 3.0410 no .
H14C H23 2.1002 no .
H15A H23 2.0132 no .
H15B H16 2.8865 no .
H15B H23 3.1373 no .
H15C H16 3.4801 no .
H15C H23 3.3660 no .
H16 H17A 2.7886 no .
H16 H17B 2.3296 no .
H16 H17C 2.2416 no .
H16 H18A 2.2362 no .
H16 H18B 2.3244 no .
H16 H18C 2.7843 no .
H17A H18A 2.9581 no .
H17A H18B 3.5536 no .
H17A H18C 2.5086 no .
H17A H21A 3.2143 no .
H17A H21B 2.0350 no .
H17A H21C 3.5976 no .
H17B H18A 3.5515 no .
H17B H18C 3.5515 no .
H17B H21B 3.1085 no .
H17C H18A 2.5087 no .
H17C H18B 3.5536 no .
H17C H18C 2.9580 no .
H17C H21B 3.5317 no .
H18B H19 2.6446 no .
H18C H19 2.3527 no .
H18C H21B 2.6515 no .
H18C H21C 3.5811 no .
H19 H20A 2.3197 no .
H19 H20B 2.3472 no .
H19 H20C 2.8237 no .
H19 H21A 2.8323 no .
H19 H21B 2.3576 no .
H19 H21C 2.3302 no .
H20A H21A 2.9528 no .
H20A H21B 3.5515 no .
H20A H21C 2.5025 no .
H20B H21A 3.5556 no .
H20B H21C 3.5556 no .
H20B H35A 3.0004 no .
H20B H35C 2.4306 no .
H20B H38A 3.4692 no .
H20B H38C 3.4335 no .
H20C H21A 2.5025 no .
H20C H21B 3.5515 no .
H20C H21C 2.9528 no .
H20C H35A 3.5705 no .
H20C H35C 3.2194 no .
H20C H38A 2.5490 no .
H20C H38C 3.2310 no .
H23 H24 2.3313 no .
H24 H32A 2.9488 no .
H24 H32B 3.0043 no .
H28 H29 2.3038 no .
H28 H33A 2.9908 no .
H28 H33B 2.9427 no .
H28 H36C 3.5653 no .
H29 H36B 2.9413 no .
H29 H36C 2.3600 no .
H29 H37 1.9047 no .
H29 H39A 3.2599 no .
H29 H39C 2.3653 no .
H32A H33A 2.7706 no .
H32A H33B 2.2521 no .
H32B H33A 2.2520 no .
H32B H33B 2.7667 no .
H34 H35A 2.8058 no .
H34 H35B 2.2511 no .
H34 H35C 2.3211 no .
H34 H36A 2.2967 no .
H34 H36B 2.8426 no .
H34 H36C 2.3656 no .
H35A H36A 2.8852 no .
H35A H36B 2.4060 no .
H35A H36C 3.4941 no .
H35A H37 3.2706 no .
H35A H38A 3.0460 no .
H35A H38B 3.3414 no .
H35A H38C 1.7561 no .
H35B H36A 2.3948 no .
H35B H36B 2.8846 no .
H35B H36C 3.4875 no .
H35B H38C 3.3385 no .
H35C H36A 3.5063 no .
H35C H36B 3.5126 no .
H35C H38A 3.5625 no .
H35C H38C 2.8843 no .
H36B H37 2.2568 no .
H36B H38C 2.7568 no .
H36C H37 2.7975 no .
H37 H38A 2.8502 no .
H37 H38B 2.3317 no .
H37 H38C 2.3494 no .
H37 H39A 2.3467 no .
H37 H39B 2.8615 no .
H37 H39C 2.3616 no .
H38A H39A 3.0077 no .
H38A H39B 2.5687 no .
H38B H39A 2.5305 no .
H38B H39B 3.0126 no .
H38B H39C 3.5959 no .
O1 H15A 3.0318 no 1_455
O1 H23 3.0543 no 1_455
O1 H24 2.8818 no 1_455
O1 H44A 2.8965 no 1_455
O1 H44B 2.7420 no 2_666
O1 H44C 3.1591 no 1_455
O2 H14C 3.0413 no 2_666
O2 H28 2.7564 no 1_565
O2 H44A 3.2625 no 2_666
O2 H44C 2.5996 no 1_455
O3 H14A 2.9444 no 2_666
O3 H32A 2.7859 no 2_656
O3 H32B 2.8748 no 2_656
O3 H33A 2.9524 no 2_656
O3 H33B 2.8534 no 2_656
O3 H44A 3.2641 no 2_666
O3 H44B 2.8423 no 2_666
N1 H7 2.6970 no 2_665
N1 H15C 3.1399 no .
N1 H21A 3.4234 no 1_655
N1 H21B 3.5886 no 1_655
N1 H21C 3.3350 no 1_655
N1 H29 2.9043 no 1_665
N1 H32B 3.2779 no 1_565
N1 H36B 3.3850 no 1_665
N1 H37 2.5821 no 1_665
N1 H39A 3.4064 no 1_665
C1 H11A 3.2181 no 2_655
C1 H18A 3.4190 no 2_665
C2 H11A 2.6597 no 2_655
C2 H12B 3.4090 no 2_655
C2 H18A 3.3506 no 2_665
C3 H11A 2.8053 no 2_655
C3 H12B 3.4922 no 2_655
C3 H18A 3.0558 no 2_665
C3 H18C 3.4353 no 2_665
C3 H36A 3.2037 no 2_655
C4 H3 3.4587 no 2_655
C4 H11A 3.3647 no 2_655
C4 H17C 3.4733 no 2_665
C4 H18A 2.7868 no 2_665
C4 H18C 3.5310 no 2_665
C4 H36A 3.5847 no 2_655
C5 H17C 3.5732 no 2_665
C5 H18A 2.7729 no 2_665
C6 H17C 3.2053 no 2_665
C6 H18A 3.3968 no 2_665
C6 H38B 3.4294 no 2_555
C6 H38C 3.5867 no 2_555
C7 H36B 3.2744 no 2_555
C7 H38B 3.4964 no 2_555
C7 H38C 3.4150 no 2_555
C8 H21C 3.5249 no 2_565
C8 H36B 3.4960 no 2_555
C10 H18A 3.0924 no 2_665
C11 H3 3.5448 no 2_655
C11 H17A 3.5408 no 2_665
C11 H17C 2.9593 no 2_665
C11 H18A 3.4371 no 2_665
C11 H34 3.0414 no 2_655
C11 H36A 3.4349 no 2_655
C11 H36C 3.1668 no 2_655
C12 H17C 2.9147 no 2_665
C12 H32B 3.5531 no 2_655
C12 H38B 2.9265 no 2_555
C14 H14B 3.2936 no 2_666
C17 H11B 2.9284 no 2_665
C17 H12A 3.3002 no 2_665
C17 H28 3.4619 no 1_565
C17 H33A 3.4869 no 1_565
C18 H15B 3.2841 no 2_665
C18 H20A 3.3226 no 2_565
C19 H19 3.4620 no 2_565
C20 H18C 3.4740 no 2_565
C20 H36A 3.3891 no 2_555
C22 H11A 3.3872 no 2_655
C22 H33B 3.1071 no 2_656
C23 H12B 3.5953 no 2_655
C23 H33B 3.0566 no 2_656
C24 H12B 3.3399 no 2_655
C24 H28 3.5999 no 2_656
C24 H33B 3.0166 no 2_656
C24 H38A 3.2767 no 1_655
C24 H38B 2.9704 no 1_655
C24 H39A 3.3670 no 1_655
C25 H12A 3.1193 no 2_655
C25 H12B 3.1784 no 2_655
C25 H33B 2.9928 no 2_656
C25 H38B 3.2161 no 1_655
C25 H39A 3.4974 no 1_655
C26 H11A 3.5208 no 2_655
C26 H11B 3.5037 no 2_655
C26 H12A 3.0467 no 2_655
C26 H12B 3.3669 no 2_655
C26 H32A 2.9703 no 2_656
C26 H33B 2.9455 no 2_656
C27 H11B 3.5418 no 2_655
C27 H12A 3.0952 no 2_655
C27 H32A 2.9768 no 2_656
C28 H11B 3.5326 no 2_655
C28 H17A 3.2303 no 1_545
C28 H17B 3.5679 no 1_545
C28 H24 3.5904 no 2_656
C28 H32A 2.9540 no 2_656
C29 H11B 3.4723 no 2_655
C29 H32A 2.9329 no 2_656
C30 H11A 3.4605 no 2_655
C30 H11B 3.4498 no 2_655
C30 H32A 3.0447 no 2_656
C31 H11A 3.1403 no 2_655
C31 H11B 3.5019 no 2_655
C31 H32A 3.0537 no 2_656
C31 H33B 3.0277 no 2_656
C32 H12A 3.1799 no 2_655
C32 H38B 3.4519 no 1_655
C32 H39A 3.0385 no 1_655
C33 H12A 3.1646 no 2_655
C34 H3 3.5655 no 2_655
C34 H11A 3.2559 no 2_655
C34 H11B 3.4407 no 2_655
C35 H35A 2.7469 no 2_555
C35 H35B 2.7923 no 2_555
C36 H3 3.2862 no 2_655
C36 H11A 3.4906 no 2_655
C36 H11B 2.9635 no 2_655
C36 H20B 3.4796 no 2_555
C36 H21B 3.5950 no 1_545
C38 H7 3.4483 no 2_555
C38 H12B 2.9121 no 2_555
C38 H24 3.1926 no 1_455
C39 H24 3.1314 no 1_455
C39 H32B 3.3926 no 1_455
C39 H39A 3.3669 no 2_556
C39 H39C 3.2270 no 2_556
C40 H44B 2.8891 no 2_666
C40 H44C 3.4185 no 1_455
C41 H44C 3.0879 no 1_455
C42 H32A 3.4289 no 2_656
C42 H33B 3.4770 no 2_656
C42 H44A 3.5651 no 2_666
C42 H44B 2.9242 no 2_666
C43 H15C 3.2642 no .
C43 H21A 3.1484 no 1_655
C43 H21C 3.5748 no 1_655
C43 H29 3.2091 no 1_665
C43 H37 3.4473 no 1_665
C44 H21A 3.3681 no 1_655
C44 H39B 3.5924 no 2_666
C44 H44A 3.5993 no 2_766
C44 H44C 3.5760 no 2_766
H2 H11A 2.8036 no 2_655
H2 H12B 2.9596 no 2_655
H3 C4 3.4587 no 2_655
H3 C11 3.5448 no 2_655
H3 C34 3.5655 no 2_655
H3 C36 3.2862 no 2_655
H3 H11A 3.0816 no 2_655
H3 H12B 3.1808 no 2_655
H3 H18A 3.5572 no 2_665
H3 H18C 3.5298 no 2_665
H3 H20A 3.3318 no 1_655
H3 H20B 3.5748 no 1_655
H3 H34 3.0433 no 2_655
H3 H35B 3.1272 no 2_655
H3 H36A 2.4801 no 2_655
H3 H36C 3.5893 no 2_655
H7 N1 2.6970 no 2_665
H7 C38 3.4483 no 2_555
H7 H15C 3.3311 no 2_665
H7 H21C 3.4318 no 2_565
H7 H36B 2.7809 no 2_555
H7 H37 3.1465 no 2_555
H7 H38B 3.0556 no 2_555
H7 H38C 3.1412 no 2_555
H8 H21C 2.7641 no 2_565
H8 H36B 3.1754 no 2_555
H11A C1 3.2181 no 2_655
H11A C2 2.6597 no 2_655
H11A C3 2.8053 no 2_655
H11A C4 3.3647 no 2_655
H11A C22 3.3872 no 2_655
H11A C26 3.5208 no 2_655
H11A C30 3.4605 no 2_655
H11A C31 3.1403 no 2_655
H11A C34 3.2559 no 2_655
H11A C36 3.4906 no 2_655
H11A H2 2.8036 no 2_655
H11A H3 3.0816 no 2_655
H11A H34 2.3924 no 2_655
H11A H36A 3.4423 no 2_655
H11A H36C 3.1923 no 2_655
H11B C17 2.9284 no 2_665
H11B C26 3.5037 no 2_655
H11B C27 3.5418 no 2_655
H11B C28 3.5326 no 2_655
H11B C29 3.4723 no 2_655
H11B C30 3.4498 no 2_655
H11B C31 3.5019 no 2_655
H11B C34 3.4407 no 2_655
H11B C36 2.9635 no 2_655
H11B H17A 2.6407 no 2_665
H11B H17C 2.3781 no 2_665
H11B H18A 3.1767 no 2_665
H11B H18C 3.3777 no 2_665
H11B H34 2.9367 no 2_655
H11B H36A 2.8942 no 2_655
H11B H36C 2.3621 no 2_655
H12A C17 3.3002 no 2_665
H12A C25 3.1193 no 2_655
H12A C26 3.0467 no 2_655
H12A C27 3.0952 no 2_655
H12A C32 3.1799 no 2_655
H12A C33 3.1646 no 2_655
H12A H17A 3.5746 no 2_665
H12A H17C 2.3982 no 2_665
H12A H32B 2.8442 no 2_655
H12A H33A 2.8122 no 2_655
H12A H38B 3.0526 no 2_555
H12B C2 3.4090 no 2_655
H12B C3 3.4922 no 2_655
H12B C23 3.5953 no 2_655
H12B C24 3.3399 no 2_655
H12B C25 3.1784 no 2_655
H12B C26 3.3669 no 2_655
H12B C38 2.9121 no 2_555
H12B H2 2.9596 no 2_655
H12B H3 3.1808 no 2_655
H12B H32B 3.3760 no 2_655
H12B H38A 3.2747 no 2_555
H12B H38B 2.1703 no 2_555
H12B H38C 2.9273 no 2_555
H14A O3 2.9444 no 2_666
H14A H14B 3.1227 no 2_666
H14A H33A 2.8747 no 1_565
H14A H44A 3.2606 no .
H14B C14 3.2936 no 2_666
H14B H14A 3.1227 no 2_666
H14B H14B 2.8563 no 2_666
H14B H14C 3.3737 no 2_666
H14C O2 3.0413 no 2_666
H14C H14B 3.3737 no 2_666
H14C H33B 3.5147 no 2_656
H14C H44A 3.1194 no .
H15A O1 3.0318 no 1_655
H15A H20A 3.3770 no 1_655
H15A H20C 3.2436 no 1_655
H15A H21A 3.3103 no 1_655
H15A H21C 3.4412 no 1_655
H15A H44A 3.3470 no .
H15B C18 3.2841 no 2_665
H15B H18A 3.1262 no 2_665
H15B H18B 2.7829 no 2_665
H15B H18C 3.4348 no 2_665
H15B H20A 3.2611 no 1_655
H15B H21C 3.5604 no 1_655
H15C N1 3.1399 no .
H15C C43 3.2642 no .
H15C H7 3.3311 no 2_665
H15C H21A 3.5677 no 1_655
H15C H21C 3.2237 no 1_655
H15C H44A 3.4789 no .
H16 H18A 3.5151 no 2_665
H16 H18B 3.5209 no 2_665
H17A C11 3.5408 no 2_665
H17A C28 3.2303 no 1_565
H17A H11B 2.6407 no 2_665
H17A H12A 3.5746 no 2_665
H17A H28 3.0224 no 1_565
H17A H36C 2.8482 no 1_565
H17B C28 3.5679 no 1_565
H17B H28 3.1578 no 1_565
H17B H33A 3.0366 no 1_565
H17C C4 3.4733 no 2_665
H17C C5 3.5732 no 2_665
H17C C6 3.2053 no 2_665
H17C C11 2.9593 no 2_665
H17C C12 2.9147 no 2_665
H17C H11B 2.3781 no 2_665
H17C H12A 2.3982 no 2_665
H17C H33A 3.1341 no 1_565
H18A C1 3.4190 no 2_665
H18A C2 3.3506 no 2_665
H18A C3 3.0558 no 2_665
H18A C4 2.7868 no 2_665
H18A C5 2.7729 no 2_665
H18A C6 3.3968 no 2_665
H18A C10 3.0924 no 2_665
H18A C11 3.4371 no 2_665
H18A H3 3.5572 no 2_665
H18A H11B 3.1767 no 2_665
H18A H15B 3.1262 no 2_665
H18A H16 3.5151 no 2_665
H18B H15B 2.7829 no 2_665
H18B H16 3.5209 no 2_665
H18B H20A 3.3205 no 2_565
H18C C3 3.4353 no 2_665
H18C C4 3.5310 no 2_665
H18C C20 3.4740 no 2_565
H18C H3 3.5298 no 2_665
H18C H11B 3.3777 no 2_665
H18C H15B 3.4348 no 2_665
H18C H20A 2.5700 no 2_565
H18C H36A 3.3194 no 1_565
H19 C19 3.4620 no 2_565
H19 H19 2.7872 no 2_565
H19 H20A 3.1065 no 2_565
H19 H21C 3.0564 no 2_565
H20A C18 3.3226 no 2_565
H20A H3 3.3318 no 1_455
H20A H15A 3.3770 no 1_455
H20A H15B 3.2611 no 1_455
H20A H18B 3.3205 no 2_565
H20A H18C 2.5700 no 2_565
H20A H19 3.1065 no 2_565
H20A H36A 3.1779 no 2_555
H20B C36 3.4796 no 2_555
H20B H3 3.5748 no 1_455
H20B H35B 3.5164 no 2_555
H20B H36A 2.7403 no 2_555
H20B H36B 3.3481 no 2_555
H20C H15A 3.2436 no 1_455
H21A N1 3.4234 no 1_455
H21A C43 3.1484 no 1_455
H21A C44 3.3681 no 1_455
H21A H15A 3.3103 no 1_455
H21A H15C 3.5677 no 1_455
H21A H44A 3.4255 no 1_455
H21A H44C 2.9828 no 1_455
H21B N1 3.5886 no 1_455
H21B C36 3.5950 no 1_565
H21B H36A 3.5888 no 1_565
H21B H36B 3.4746 no 1_565
H21B H36C 3.1482 no 1_565
H21C N1 3.3350 no 1_455
H21C C8 3.5249 no 2_565
H21C C43 3.5748 no 1_455
H21C H7 3.4318 no 2_565
H21C H8 2.7641 no 2_565
H21C H15A 3.4412 no 1_455
H21C H15B 3.5604 no 1_455
H21C H15C 3.2237 no 1_455
H21C H19 3.0564 no 2_565
H23 O1 3.0543 no 1_655
H24 O1 2.8818 no 1_655
H24 C28 3.5904 no 2_656
H24 C38 3.1926 no 1_655
H24 C39 3.1314 no 1_655
H24 H28 3.3097 no 2_656
H24 H33B 3.5347 no 2_656
H24 H38A 2.8294 no 1_655
H24 H38B 2.7919 no 1_655
H24 H39A 2.7197 no 1_655
H24 H39B 2.7644 no 1_655
H28 O2 2.7564 no 1_545
H28 C17 3.4619 no 1_545
H28 C24 3.5999 no 2_656
H28 H17A 3.0224 no 1_545
H28 H17B 3.1578 no 1_545
H28 H24 3.3097 no 2_656
H28 H32A 3.4891 no 2_656
H28 H44C 3.1131 no 1_445
H29 N1 2.9043 no 1_445
H29 C43 3.2091 no 1_445
H29 H32A 3.4365 no 2_656
H32A O3 2.7859 no 2_656
H32A C26 2.9703 no 2_656
H32A C27 2.9768 no 2_656
H32A C28 2.9540 no 2_656
H32A C29 2.9329 no 2_656
H32A C30 3.0447 no 2_656
H32A C31 3.0537 no 2_656
H32A C42 3.4289 no 2_656
H32A H28 3.4891 no 2_656
H32A H29 3.4365 no 2_656
H32A H39A 2.9392 no 1_655
H32A H39C 2.9217 no 2_656
H32B O3 2.8748 no 2_656
H32B N1 3.2779 no 1_545
H32B C12 3.5531 no 2_655
H32B C39 3.3926 no 1_655
H32B H12A 2.8442 no 2_655
H32B H12B 3.3760 no 2_655
H32B H38B 2.8093 no 1_655
H32B H39A 2.4663 no 1_655
H32B H39C 3.5615 no 2_656
H33A O3 2.9524 no 2_656
H33A C17 3.4869 no 1_545
H33A H12A 2.8122 no 2_655
H33A H14A 2.8747 no 1_545
H33A H17B 3.0366 no 1_545
H33A H17C 3.1341 no 1_545
H33B O3 2.8534 no 2_656
H33B C22 3.1071 no 2_656
H33B C23 3.0566 no 2_656
H33B C24 3.0166 no 2_656
H33B C25 2.9928 no 2_656
H33B C26 2.9455 no 2_656
H33B C31 3.0277 no 2_656
H33B C42 3.4770 no 2_656
H33B H14C 3.5147 no 2_656
H33B H24 3.5347 no 2_656
H34 C11 3.0414 no 2_655
H34 H3 3.0433 no 2_655
H34 H11A 2.3924 no 2_655
H34 H11B 2.9367 no 2_655
H35A C35 2.7469 no 2_555
H35A H35A 2.6031 no 2_555
H35A H35B 2.1135 no 2_555
H35A H35C 3.1976 no 2_555
H35B C35 2.7923 no 2_555
H35B H3 3.1272 no 2_655
H35B H20B 3.5164 no 2_555
H35B H35A 2.1135 no 2_555
H35B H35B 2.6980 no 2_555
H35B H35C 3.2367 no 2_555
H35B H38C 2.9318 no 2_555
H35C H35A 3.1976 no 2_555
H35C H35B 3.2367 no 2_555
H36A C3 3.2037 no 2_655
H36A C4 3.5847 no 2_655
H36A C11 3.4349 no 2_655
H36A C20 3.3891 no 2_555
H36A H3 2.4801 no 2_655
H36A H11A 3.4423 no 2_655
H36A H11B 2.8942 no 2_655
H36A H18C 3.3194 no 1_545
H36A H20A 3.1779 no 2_555
H36A H20B 2.7403 no 2_555
H36A H21B 3.5888 no 1_545
H36B N1 3.3850 no 1_445
H36B C7 3.2744 no 2_555
H36B C8 3.4960 no 2_555
H36B H7 2.7809 no 2_555
H36B H8 3.1754 no 2_555
H36B H20B 3.3481 no 2_555
H36B H21B 3.4746 no 1_545
H36C C11 3.1668 no 2_655
H36C H3 3.5893 no 2_655
H36C H11A 3.1923 no 2_655
H36C H11B 2.3621 no 2_655
H36C H17A 2.8482 no 1_545
H36C H21B 3.1482 no 1_545
H37 N1 2.5821 no 1_445
H37 C43 3.4473 no 1_445
H37 H7 3.1465 no 2_555
H38A C24 3.2767 no 1_455
H38A H12B 3.2747 no 2_555
H38A H24 2.8294 no 1_455
H38B C6 3.4294 no 2_555
H38B C7 3.4964 no 2_555
H38B C12 2.9265 no 2_555
H38B C24 2.9704 no 1_455
H38B C25 3.2161 no 1_455
H38B C32 3.4519 no 1_455
H38B H7 3.0556 no 2_555
H38B H12A 3.0526 no 2_555
H38B H12B 2.1703 no 2_555
H38B H24 2.7919 no 1_455
H38B H32B 2.8093 no 1_455
H38C C6 3.5867 no 2_555
H38C C7 3.4150 no 2_555
H38C H7 3.1412 no 2_555
H38C H12B 2.9273 no 2_555
H38C H35B 2.9318 no 2_555
H39A N1 3.4064 no 1_445
H39A C24 3.3670 no 1_455
H39A C25 3.4974 no 1_455
H39A C32 3.0385 no 1_455
H39A C39 3.3669 no 2_556
H39A H24 2.7197 no 1_455
H39A H32A 2.9392 no 1_455
H39A H32B 2.4663 no 1_455
H39A H39A 3.2764 no 2_556
H39A H39C 2.6929 no 2_556
H39B C44 3.5924 no 2_666
H39B H24 2.7644 no 1_455
H39B H39C 3.5544 no 2_556
H39B H44B 2.7006 no 2_666
H39C C39 3.2270 no 2_556
H39C H32A 2.9217 no 2_656
H39C H32B 3.5615 no 2_656
H39C H39A 2.6929 no 2_556
H39C H39B 3.5544 no 2_556
H39C H39C 2.9816 no 2_556
H44A O1 2.8965 no 1_655
H44A O2 3.2625 no 2_666
H44A O3 3.2641 no 2_666
H44A C42 3.5651 no 2_666
H44A C44 3.5993 no 2_766
H44A H14A 3.2606 no .
H44A H14C 3.1194 no .
H44A H15A 3.3470 no .
H44A H15C 3.4789 no .
H44A H21A 3.4255 no 1_655
H44A H44A 3.5637 no 2_766
H44A H44B 3.4999 no 2_766
H44A H44C 3.1578 no 2_766
H44B O1 2.7420 no 2_666
H44B O3 2.8423 no 2_666
H44B C40 2.8891 no 2_666
H44B C42 2.9242 no 2_666
H44B H39B 2.7006 no 2_666
H44B H44A 3.4999 no 2_766
H44B H44C 3.4759 no 2_766
H44C O1 3.1591 no 1_655
H44C O2 2.5996 no 1_655
H44C C40 3.4185 no 1_655
H44C C41 3.0879 no 1_655
H44C C44 3.5760 no 2_766
H44C H21A 2.9828 no 1_655
H44C H28 3.1131 no 1_665
H44C H44A 3.1578 no 2_766
H44C H44B 3.4759 no 2_766
H44C H44C 3.5165 no 2_766

loop_
_geom_torsion_atom_site_label_1
_geom_torsion_atom_site_label_2
_geom_torsion_atom_site_label_3
_geom_torsion_atom_site_label_4
_geom_torsion
_geom_torsion_publ_flag
P1 Mo1 P2 C9 51.07(7) no
P1 Mo1 P2 C16 -59.87(8) no
P1 Mo1 P2 C19 175.53(7) no
P2 Mo1 P1 C1 -38.05(7) no
P2 Mo1 P1 C13 82.52(7) no
P2 Mo1 P1 C22 -156.53(6) no
P1 Mo1 P3 C30 50.70(7) no
P1 Mo1 P3 C34 -66.63(8) no
P1 Mo1 P3 C37 166.62(7) no
P3 Mo1 P1 C1 67.79(7) no
P3 Mo1 P1 C13 -171.64(7) no
P3 Mo1 P1 C22 -50.69(6) no
C41 Mo1 P1 C1 -128.58(17) no
C41 Mo1 P1 C13 -8.01(18) no
C41 Mo1 P1 C22 112.94(17) no
C42 Mo1 P1 C1 150.29(14) no
C42 Mo1 P1 C13 -89.14(14) no
C42 Mo1 P1 C22 31.81(14) no
P2 Mo1 P3 C30 130.82(7) no
P2 Mo1 P3 C34 13.49(9) no
P2 Mo1 P3 C37 -113.26(7) no
P3 Mo1 P2 C9 -28.79(8) no
P3 Mo1 P2 C16 -139.73(8) no
P3 Mo1 P2 C19 95.67(7) no
C40 Mo1 P2 C9 -125.53(15) no
C40 Mo1 P2 C16 123.53(16) no
C40 Mo1 P2 C19 -1.07(15) no
C41 Mo1 P2 C9 151.15(16) no
C41 Mo1 P2 C16 40.20(17) no
C41 Mo1 P2 C19 -84.39(16) no
C40 Mo1 P3 C30 -131.10(15) no
C40 Mo1 P3 C34 111.57(16) no
C40 Mo1 P3 C37 -15.19(16) no
C42 Mo1 P3 C30 -41.40(15) no
C42 Mo1 P3 C34 -158.73(16) no
C42 Mo1 P3 C37 74.52(16) no
Mo1 P1 C1 C2 -159.0(3) no
Mo1 P1 C1 C10 16.6(5) no
Mo1 P1 C13 C14 67.9(4) no
Mo1 P1 C13 C15 -155.4(3) no
Mo1 P1 C22 C23 -142.3(3) no
Mo1 P1 C22 C31 38.0(4) no
C1 P1 C13 C14 -164.4(3) no
C1 P1 C13 C15 -27.7(5) no
C13 P1 C1 C2 76.8(4) no
C13 P1 C1 C10 -107.6(4) no
C1 P1 C22 C23 90.7(3) no
C1 P1 C22 C31 -89.0(4) no
C22 P1 C1 C2 -34.4(4) no
C22 P1 C1 C10 141.2(4) no
C13 P1 C22 C23 -18.7(4) no
C13 P1 C22 C31 161.6(4) no
C22 P1 C13 C14 -56.9(4) no
C22 P1 C13 C15 79.8(4) no
Mo1 P2 C9 C8 139.9(3) no
Mo1 P2 C9 C10 -46.5(4) no
Mo1 P2 C16 C17 -45.4(5) no
Mo1 P2 C16 C18 -176.6(3) no
Mo1 P2 C19 C20 -58.6(4) no
Mo1 P2 C19 C21 64.4(4) no
C9 P2 C16 C17 -167.2(4) no
C9 P2 C16 C18 61.6(4) no
C16 P2 C9 C8 -95.5(4) no
C16 P2 C9 C10 78.1(5) no
C9 P2 C19 C20 70.5(4) no
C9 P2 C19 C21 -166.5(4) no
C19 P2 C9 C8 9.8(5) no
C19 P2 C9 C10 -176.6(4) no
C16 P2 C19 C20 169.4(4) no
C16 P2 C19 C21 -67.6(4) no
C19 P2 C16 C17 85.5(5) no
C19 P2 C16 C18 -45.7(5) no
Mo1 P3 C30 C29 144.4(3) no
Mo1 P3 C30 C31 -38.3(4) no
Mo1 P3 C34 C35 -52.9(4) no
Mo1 P3 C34 C36 -178.2(3) no
Mo1 P3 C37 C38 69.3(3) no
Mo1 P3 C37 C39 -56.2(4) no
C30 P3 C34 C35 -176.8(4) no
C30 P3 C34 C36 57.9(4) no
C34 P3 C30 C29 -81.3(4) no
C34 P3 C30 C31 96.0(4) no
C30 P3 C37 C38 -169.7(3) no
C30 P3 C37 C39 64.7(4) no
C37 P3 C30 C29 23.0(4) no
C37 P3 C30 C31 -159.7(4) no
C34 P3 C37 C38 -69.7(4) no
C34 P3 C37 C39 164.8(4) no
C37 P3 C34 C35 77.9(4) no
C37 P3 C34 C36 -47.4(5) no
P1 C1 C2 C3 174.6(4) no
P1 C1 C10 C5 -170.2(3) no
P1 C1 C10 C9 10.0(8) no
C2 C1 C10 C5 5.3(7) no
C2 C1 C10 C9 -174.6(5) no
C10 C1 C2 C3 -1.4(7) no
C1 C2 C3 C4 -3.2(8) no
C2 C3 C4 C5 3.3(8) no
C2 C3 C4 C11 179.4(5) no
C3 C4 C5 C6 178.6(5) no
C3 C4 C5 C10 1.0(9) no
C3 C4 C11 C12 176.2(6) no
C5 C4 C11 C12 -7.5(6) no
C11 C4 C5 C6 1.7(6) no
C11 C4 C5 C10 -175.9(5) no
C4 C5 C6 C7 -174.7(5) no
C4 C5 C6 C12 5.0(7) no
C4 C5 C10 C1 -5.3(8) no
C4 C5 C10 C9 174.5(5) no
C6 C5 C10 C1 177.4(5) no
C6 C5 C10 C9 -2.8(8) no
C10 C5 C6 C7 2.9(9) no
C10 C5 C6 C12 -177.4(5) no
C5 C6 C7 C8 -0.8(9) no
C5 C6 C12 C11 -9.4(7) no
C7 C6 C12 C11 170.2(7) no
C12 C6 C7 C8 179.6(6) no
C6 C7 C8 C9 -1.2(10) no
C7 C8 C9 P2 175.1(5) no
C7 C8 C9 C10 1.3(9) no
P2 C9 C10 C1 6.9(8) no
P2 C9 C10 C5 -173.0(3) no
C8 C9 C10 C1 -179.5(5) no
C8 C9 C10 C5 0.7(7) no
C4 C11 C12 C6 9.9(6) no
P1 C22 C23 C24 -178.3(3) no
P1 C22 C31 C26 176.1(3) no
P1 C22 C31 C30 -3.6(7) no
C23 C22 C31 C26 -3.6(6) no
C23 C22 C31 C30 176.7(4) no
C31 C22 C23 C24 1.4(7) no
C22 C23 C24 C25 2.4(7) no
C23 C24 C25 C26 -3.5(7) no
C23 C24 C25 C32 176.8(4) no
C24 C25 C26 C27 -176.9(4) no
C24 C25 C26 C31 1.0(7) no
C24 C25 C32 C33 178.3(5) no
C26 C25 C32 C33 -1.5(5) no
C32 C25 C26 C27 2.9(5) no
C32 C25 C26 C31 -179.1(4) no
C25 C26 C27 C28 176.5(4) no
C25 C26 C27 C33 -3.2(5) no
C25 C26 C31 C22 2.6(6) no
C25 C26 C31 C30 -177.7(4) no
C27 C26 C31 C22 -179.8(4) no
C27 C26 C31 C30 -0.1(6) no
C31 C26 C27 C28 -1.5(7) no
C31 C26 C27 C33 178.8(4) no
C26 C27 C28 C29 0.6(7) no
C26 C27 C33 C32 2.2(5) no
C28 C27 C33 C32 -177.5(5) no
C33 C27 C28 C29 -179.8(5) no
C27 C28 C29 C30 1.9(9) no
C28 C29 C30 P3 174.0(5) no
C28 C29 C30 C31 -3.5(8) no
P3 C30 C31 C22 4.8(7) no
P3 C30 C31 C26 -174.9(3) no
C29 C30 C31 C22 -178.0(4) no
C29 C30 C31 C26 2.3(6) no
C25 C32 C33 C27 -0.4(5) no
